data_7208138
loop_
_publ_author_name
'M'hamedi, Ahmed'
'Batsanov, Andrei S.'
'Fox, Mark A.'
'Bryce, Martin R.'
'Abdullah, Khalid'
'Al-Attar, Hameed A.'
'Monkman, Andrew P.'

_publ_section_title
;
 Dinuclear iridium(iii) complexes of cyclometalated fluorenylpyridine
 ligands as phosphorescent dopants for efficient solution-processed OLEDs
;
_journal_issue 27
_journal_name_full 'Journal of Materials Chemistry'
_journal_page_first 13529
_journal_paper_doi 10.1039/c2jm31143g
_journal_volume 22
_journal_year 2012
_chemical_formula_moiety 'C120 H140 Cl2 F4 Ir2 N4,1.5(C6 H5 Cl)'
_chemical_formula_sum 'C129 H147.5 Cl3.5 F4 Ir2 N4'
_chemical_formula_weight 2338.48
_chemical_name_systematic
;
?
;
_space_group_crystal_system orthorhombic
_space_group_IT_number 70
_space_group_name_Hall '-F 2uv 2vw'
_space_group_name_H-M_alt 'F d d d'
_symmetry_space_group_name_Hall '-F 2uv 2vw'
_symmetry_space_group_name_H-M 'F d d d :2'
_atom_sites_solution_hydrogens geom
_atom_sites_solution_primary direct
_atom_sites_solution_secondary difmap
_audit_creation_date 2011-10-24
_audit_creation_method
;
Olex2 1.1-beta (compiled 2011.09.28 svn.r2007, GUI svn.r3868)
;
_cell_angle_alpha 90.00
_cell_angle_beta 90.00
_cell_angle_gamma 90.00
_cell_formula_units_Z 8
_cell_length_a 21.975(2)
_cell_length_b 25.478(2)
_cell_length_c 40.842(4)
_cell_measurement_reflns_used 6475
_cell_measurement_temperature 120(2)
_cell_measurement_theta_max 23.677
_cell_measurement_theta_min 2.447
_cell_volume 22867(4)
_computing_cell_refinement 'SAINT v7.46A (Bruker, 2008)'
_computing_data_collection 'SMART v5.630 (Bruker, 2003)'
_computing_data_reduction 'SAINT v7.46A (Bruker, 2008)'
_computing_molecular_graphics
;
O. V. Dolomanov, L. J. Bourhis, R. J. Gildea, J. A. K. Howard and H. Puschmann,
OLEX2: a complete structure solution, refinement and analysis program.
J. Appl. Cryst. (2009). 42, 339-341.
;
_computing_publication_material
;
O. V. Dolomanov, L. J. Bourhis, R. J. Gildea, J. A. K. Howard and H. Puschmann,
OLEX2: a complete structure solution, refinement and analysis program.
J. Appl. Cryst. (2009). 42, 339-341.
;
_computing_structure_refinement 'XL, G.M. Sheldrick, Acta Cryst. (2008). A64, 112-122'
_computing_structure_solution 'XS, G.M. Sheldrick, Acta Cryst. (2008). A64, 112-122'
_diffrn_ambient_temperature 120
_diffrn_detector_area_resol_mean 7.9
_diffrn_measured_fraction_theta_full 1.000
_diffrn_measured_fraction_theta_max 1.000
_diffrn_measurement_device '3-circle diffractometer'
_diffrn_measurement_device_type 'Bruker SMART CCD 1000 area detector'
_diffrn_measurement_method '\w scans'
_diffrn_radiation_monochromator graphite
_diffrn_radiation_probe x-ray
_diffrn_radiation_type MoK\a
_diffrn_radiation_wavelength 0.71073
_diffrn_radiation_xray_symbol K-L~3~
_diffrn_reflns_av_R_equivalents 0.1458
_diffrn_reflns_av_unetI/netI 0.0769
_diffrn_reflns_limit_h_max 26
_diffrn_reflns_limit_h_min -26
_diffrn_reflns_limit_k_max 29
_diffrn_reflns_limit_k_min -30
_diffrn_reflns_limit_l_max 48
_diffrn_reflns_limit_l_min -48
_diffrn_reflns_number 47032
_diffrn_reflns_theta_full 25.00
_diffrn_reflns_theta_max 25.00
_diffrn_reflns_theta_min 1.32
_diffrn_source 'sealed X-ray tube'
_diffrn_source_current 35.0
_diffrn_source_power 1.75
_diffrn_source_target Mo
_diffrn_source_voltage 50.0
_diffrn_standards_number 0
_exptl_absorpt_coefficient_mu 2.464
_exptl_absorpt_correction_T_max 0.7403
_exptl_absorpt_correction_T_min 0.6486
_exptl_absorpt_correction_type multi-scan
_exptl_absorpt_process_details
;
SADABS-2008/1 (Bruker,2008) was used for absorption correction.
R(int) was 0.0857 before and 0.0730 after correction.
The Ratio of minimum to maximum transmission is 0.8761.
The \l/2 correction factor is 0.0015.
;
_exptl_crystal_colour yellow
_exptl_crystal_density_diffrn 1.359
_exptl_crystal_density_method 'not measured'
_exptl_crystal_F_000 9592
_exptl_crystal_size_max 0.13
_exptl_crystal_size_mid 0.10
_exptl_crystal_size_min 0.08
_refine_diff_density_max 2.348
_refine_diff_density_min -1.800
_refine_diff_density_rms 0.168
_refine_ls_extinction_method none
_refine_ls_goodness_of_fit_ref 1.443
_refine_ls_hydrogen_treatment constr
_refine_ls_matrix_type full
_refine_ls_number_parameters 316
_refine_ls_number_reflns 5039
_refine_ls_number_restraints 1
_refine_ls_restrained_S_all 1.444
_refine_ls_R_factor_all 0.1293
_refine_ls_R_factor_gt 0.0514
_refine_ls_shift/su_max 0.044
_refine_ls_shift/su_mean 0.001
_refine_ls_structure_factor_coef Fsqd
_refine_ls_weighting_details 'calc w=1/[\s^2^(Fo^2^)+(0.0440P)^2^+8P] where P=(Fo^2^+2Fc^2^)/3'
_refine_ls_weighting_scheme calc
_refine_ls_wR_factor_gt 0.1111
_refine_ls_wR_factor_ref 0.1385
_reflns_number_gt 2946
_reflns_number_total 5039
_reflns_threshold_expression I>2\s(I)
_cod_data_source_file c2jm31143g.txt
_cod_data_source_block 2d
_cod_original_cell_volume 22867(3)
_cod_database_code 7208138

loop_
_space_group_symop_id
_space_group_symop_operation_xyz
1 'x, y, z'
2 '-x+3/4, -y+3/4, z'
3 '-x+3/4, y, -z+3/4'
4 'x, -y+3/4, -z+3/4'
5 'x, y+1/2, z+1/2'
6 '-x+3/4, -y+5/4, z+1/2'
7 '-x+3/4, y+1/2, -z+5/4'
8 'x, -y+5/4, -z+5/4'
9 'x+1/2, y, z+1/2'
10 '-x+5/4, -y+3/4, z+1/2'
11 '-x+5/4, y, -z+5/4'
12 'x+1/2, -y+3/4, -z+5/4'
13 'x+1/2, y+1/2, z'
14 '-x+5/4, -y+5/4, z'
15 '-x+5/4, y+1/2, -z+3/4'
16 'x+1/2, -y+5/4, -z+3/4'
17 '-x, -y, -z'
18 'x-3/4, y-3/4, -z'
19 'x-3/4, -y, z-3/4'
20 '-x, y-3/4, z-3/4'
21 '-x, -y+1/2, -z+1/2'
22 'x-3/4, y-1/4, -z+1/2'
23 'x-3/4, -y+1/2, z-1/4'
24 '-x, y-1/4, z-1/4'
25 '-x+1/2, -y, -z+1/2'
26 'x-1/4, y-3/4, -z+1/2'
27 'x-1/4, -y, z-1/4'
28 '-x+1/2, y-3/4, z-1/4'
29 '-x+1/2, -y+1/2, -z'
30 'x-1/4, y-1/4, -z'
31 'x-1/4, -y+1/2, z-3/4'
32 '-x+1/2, y-1/4, z-3/4'

loop_
_atom_site_label
_atom_site_type_symbol
_atom_site_fract_x
_atom_site_fract_y
_atom_site_fract_z
_atom_site_U_iso_or_equiv
_atom_site_adp_type
_atom_site_occupancy
_atom_site_symmetry_multiplicity
_atom_site_calc_flag
_atom_site_refinement_flags
_atom_site_disorder_assembly
_atom_site_disorder_group
Ir Ir 0.3750 0.30289(2) 0.3750 0.03267(17) Uani 1 2 d S . .
Cl1 Cl 0.3750 0.3750 0.41645(6) 0.0377(7) Uani 1 2 d S . .
F F 0.6509(3) 0.2779(3) 0.38549(13) 0.0680(19) Uani 1 1 d . . .
N N 0.4665(3) 0.2975(3) 0.37610(18) 0.0389(17) Uani 1 1 d . . .
C1 C 0.3830(4) 0.2515(3) 0.41097(18) 0.035(2) Uani 1 1 d . . .
C2 C 0.3358(4) 0.2293(4) 0.43033(19) 0.037(2) Uani 1 1 d . . .
H2 H 0.2944 0.2360 0.4252 0.045 Uiso 1 1 d R . .
C3 C 0.3507(4) 0.1978(4) 0.4569(2) 0.036(2) Uani 1 1 d . . .
C4 C 0.3103(5) 0.1718(4) 0.4812(2) 0.038(2) Uani 1 1 d . . .
C5 C 0.2483(4) 0.1727(4) 0.4842(2) 0.042(2) Uani 1 1 d . . .
H5 H 0.2247 0.1936 0.4697 0.050 Uiso 1 1 d R . .
C6 C 0.2209(5) 0.1426(4) 0.5090(2) 0.049(3) Uani 1 1 d . . .
H6 H 0.1780 0.1432 0.5120 0.058 Uiso 1 1 d R . .
C7 C 0.2579(5) 0.1115(4) 0.5289(2) 0.051(3) Uani 1 1 d . . .
H7 H 0.2397 0.0901 0.5451 0.061 Uiso 1 1 d R . .
C8 C 0.3201(5) 0.1113(4) 0.5258(2) 0.050(3) Uani 1 1 d . . .
H8 H 0.3446 0.0902 0.5397 0.060 Uiso 1 1 d R . .
C9 C 0.3470(5) 0.1429(4) 0.5018(2) 0.041(3) Uani 1 1 d . . .
C10 C 0.4135(5) 0.1492(4) 0.4942(2) 0.044(3) Uani 1 1 d . . .
C11 C 0.4102(4) 0.1862(4) 0.4645(2) 0.035(2) Uani 1 1 d . . .
C12 C 0.4575(4) 0.2064(4) 0.4464(2) 0.040(2) Uani 1 1 d . . .
H12 H 0.4985 0.1976 0.4514 0.048 Uiso 1 1 d R . .
C13 C 0.4434(4) 0.2404(4) 0.4199(2) 0.037(2) Uani 1 1 d . . .
C14 C 0.4892(4) 0.2654(4) 0.4002(2) 0.038(2) Uani 1 1 d . . .
C15 C 0.5527(4) 0.2592(4) 0.4037(2) 0.045(3) Uani 1 1 d . . .
H15 H 0.5688 0.2375 0.4206 0.054 Uiso 1 1 d R . .
C16 C 0.5904(5) 0.2830(4) 0.3819(2) 0.048(3) Uani 1 1 d . . .
C17 C 0.5682(4) 0.3131(4) 0.3569(2) 0.046(3) Uani 1 1 d . . .
H17 H 0.5945 0.3280 0.3409 0.056 Uiso 1 1 d R . .
C18 C 0.5068(4) 0.3202(4) 0.35531(19) 0.040(2) Uani 1 1 d . . .
H18 H 0.4910 0.3423 0.3386 0.048 Uiso 1 1 d R . .
C19 C 0.4494(5) 0.1744(4) 0.5221(2) 0.048(3) Uani 1 1 d . . .
H19A H 0.4926 0.1769 0.5154 0.057 Uiso 1 1 d R . .
H19B H 0.4474 0.1506 0.5412 0.057 Uiso 1 1 d R . .
C20 C 0.4278(5) 0.2293(4) 0.5332(2) 0.045(3) Uani 1 1 d . . .
H20A H 0.3867 0.2263 0.5429 0.054 Uiso 1 1 d R . .
H20B H 0.4247 0.2523 0.5137 0.054 Uiso 1 1 d R . .
C21 C 0.4702(5) 0.2546(4) 0.5583(2) 0.056(3) Uani 1 1 d . . .
H21A H 0.4762 0.2299 0.5767 0.068 Uiso 1 1 d R . .
H21B H 0.5103 0.2600 0.5478 0.068 Uiso 1 1 d R . .
C22 C 0.4492(5) 0.3056(4) 0.5716(2) 0.056(3) Uani 1 1 d . . .
H22A H 0.4105 0.2999 0.5835 0.067 Uiso 1 1 d R . .
H22B H 0.4406 0.3298 0.5532 0.067 Uiso 1 1 d R . .
C23 C 0.4945(5) 0.3314(5) 0.5948(3) 0.073(4) Uani 1 1 d . . .
H23A H 0.5050 0.3062 0.6124 0.088 Uiso 1 1 d R . .
H23B H 0.5323 0.3389 0.5825 0.088 Uiso 1 1 d R . .
C24 C 0.4728(6) 0.3815(5) 0.6107(3) 0.085(4) Uani 1 1 d . . .
H24A H 0.4995 0.3901 0.6292 0.127 Uiso 1 1 d R . .
H24B H 0.4309 0.3773 0.6187 0.127 Uiso 1 1 d R . .
H24C H 0.4741 0.4102 0.5946 0.127 Uiso 1 1 d R . .
C25 C 0.4440(5) 0.0973(4) 0.4845(2) 0.048(3) Uani 1 1 d . . .
H25A H 0.4863 0.1052 0.4777 0.058 Uiso 1 1 d R . .
H25B H 0.4459 0.0740 0.5038 0.058 Uiso 1 1 d R . .
C26 C 0.4126(5) 0.0676(4) 0.4572(3) 0.058(3) Uani 1 1 d . . .
H26A H 0.4057 0.0927 0.4391 0.070 Uiso 1 1 d R . .
H26B H 0.3723 0.0559 0.4651 0.070 Uiso 1 1 d R . .
C27 C 0.4470(6) 0.0202(5) 0.4445(3) 0.084(4) Uani 1 1 d . . .
H27A H 0.4852 0.0326 0.4342 0.101 Uiso 1 1 d R . .
H27B H 0.4584 -0.0029 0.4630 0.101 Uiso 1 1 d R . .
C28 C 0.4136(7) -0.0111(5) 0.4189(3) 0.094(5) Uani 1 1 d D . .
H28A H 0.3931 0.0132 0.4035 0.113 Uiso 1 1 d R . .
H28B H 0.3814 -0.0308 0.4306 0.113 Uiso 1 1 d R . .
C29 C 0.4491(8) -0.0489(6) 0.3977(5) 0.152(8) Uani 1 1 d D . .
H29A H 0.4221 -0.0648 0.3810 0.182 Uiso 1 1 calc R . .
H29B H 0.4824 -0.0302 0.3862 0.182 Uiso 1 1 calc R . .
C30 C 0.4746(10) -0.0903(7) 0.4194(5) 0.187(11) Uani 1 1 d D . .
H30A H 0.4979 -0.1155 0.4063 0.280 Uiso 1 1 calc R . .
H30B H 0.4412 -0.1086 0.4306 0.280 Uiso 1 1 calc R . .
H30C H 0.5013 -0.0741 0.4358 0.280 Uiso 1 1 calc R . .
C31 C 0.6274(14) 0.1542(7) 0.4739(6) 0.074(8) Uiso 0.375 1 d PG A -1
C32 C 0.6123(13) 0.1334(10) 0.4435(5) 0.121(15) Uiso 0.375 1 d PG A -1
H32 H 0.6108 0.1556 0.4248 0.146 Uiso 0.375 1 calc PR A -1
C33 C 0.5994(14) 0.0802(11) 0.4405(5) 0.119(15) Uiso 0.375 1 d PG A -1
H33 H 0.5891 0.0660 0.4197 0.143 Uiso 0.375 1 calc PR A -1
C34 C 0.6015(14) 0.0478(7) 0.4678(8) 0.17(3) Uiso 0.375 1 d PG A -1
H34 H 0.5927 0.0115 0.4657 0.209 Uiso 0.375 1 calc PR A -1
C35 C 0.6166(15) 0.0686(9) 0.4982(6) 0.100(12) Uiso 0.375 1 d PG A -1
H35 H 0.6181 0.0465 0.5169 0.120 Uiso 0.375 1 calc PR A -1
C36 C 0.6295(16) 0.1218(10) 0.5013(4) 0.085(8) Uiso 0.375 1 d PG A -1
H36 H 0.6399 0.1360 0.5221 0.102 Uiso 0.375 1 calc PR A -1
Cl2 Cl 0.6336(6) 0.2182(4) 0.4805(3) 0.106(3) Uiso 0.375 1 d P A -1

loop_
_atom_site_aniso_label
_atom_site_aniso_U_11
_atom_site_aniso_U_22
_atom_site_aniso_U_33
_atom_site_aniso_U_23
_atom_site_aniso_U_13
_atom_site_aniso_U_12
Ir 0.0355(3) 0.0434(3) 0.0191(2) 0.000 0.0031(3) 0.000
Cl1 0.0460(19) 0.0451(18) 0.0221(13) 0.000 0.000 0.002(2)
F 0.036(4) 0.114(5) 0.054(4) 0.006(3) 0.008(3) 0.005(4)
N 0.058(5) 0.041(4) 0.017(3) -0.004(4) 0.006(4) -0.001(4)
C1 0.037(6) 0.046(6) 0.021(4) -0.014(4) -0.004(4) 0.014(5)
C2 0.032(6) 0.058(7) 0.022(5) 0.001(4) 0.015(4) 0.001(5)
C3 0.046(6) 0.037(6) 0.025(4) -0.001(4) 0.001(4) 0.001(5)
C4 0.050(7) 0.034(6) 0.029(5) -0.006(4) 0.002(4) 0.001(5)
C5 0.051(7) 0.044(6) 0.030(5) 0.002(4) 0.003(4) -0.012(5)
C6 0.057(7) 0.056(7) 0.033(5) -0.001(5) 0.015(5) -0.016(5)
C7 0.085(9) 0.040(7) 0.028(5) 0.007(4) 0.011(5) -0.015(6)
C8 0.065(8) 0.054(8) 0.032(5) 0.005(5) 0.004(5) 0.001(6)
C9 0.052(6) 0.048(7) 0.024(5) -0.002(4) 0.002(4) 0.004(5)
C10 0.052(7) 0.043(6) 0.036(5) 0.000(5) -0.001(5) 0.003(5)
C11 0.040(6) 0.040(6) 0.024(5) -0.006(4) 0.005(4) 0.000(5)
C12 0.036(6) 0.050(7) 0.036(5) -0.007(5) 0.002(4) 0.006(5)
C13 0.046(6) 0.038(6) 0.026(5) -0.004(4) 0.010(4) -0.002(5)
C14 0.038(6) 0.046(6) 0.031(5) -0.016(4) 0.005(4) 0.002(5)
C15 0.039(6) 0.057(7) 0.039(5) -0.003(5) 0.000(5) 0.005(5)
C16 0.039(7) 0.061(7) 0.044(7) -0.014(5) 0.008(5) 0.007(5)
C17 0.036(6) 0.062(7) 0.040(6) -0.007(5) 0.012(5) -0.011(5)
C18 0.047(7) 0.050(6) 0.022(5) -0.001(4) 0.008(4) -0.011(5)
C19 0.057(7) 0.056(7) 0.031(5) 0.006(5) -0.002(5) 0.001(6)
C20 0.053(7) 0.047(7) 0.035(5) 0.007(5) 0.000(5) -0.004(5)
C21 0.062(8) 0.066(8) 0.041(6) -0.008(5) 0.004(5) -0.002(6)
C22 0.062(7) 0.065(8) 0.040(5) -0.002(5) 0.003(5) -0.003(6)
C23 0.073(9) 0.081(9) 0.066(8) -0.015(7) -0.001(6) -0.009(7)
C24 0.120(12) 0.062(9) 0.072(7) -0.021(7) 0.010(7) -0.024(8)
C25 0.061(7) 0.045(6) 0.040(5) 0.001(5) -0.008(5) 0.003(6)
C26 0.060(8) 0.050(7) 0.064(7) 0.001(6) 0.006(6) 0.009(6)
C27 0.093(11) 0.082(10) 0.078(9) -0.029(7) 0.002(8) 0.005(8)
C28 0.109(12) 0.099(12) 0.073(9) -0.024(8) -0.002(8) -0.033(10)
C29 0.143(18) 0.140(18) 0.172(19) -0.072(15) -0.005(15) 0.017(14)
C30 0.26(3) 0.115(16) 0.18(2) 0.011(15) -0.099(19) 0.065(17)

loop_
_atom_type_symbol
_atom_type_description
_atom_type_scat_dispersion_real
_atom_type_scat_dispersion_imag
_atom_type_scat_source
C C 0.0033 0.0016 'International Tables Vol C Tables 4.2.6.8 and 6.1.1.4'
H H 0.0000 0.0000 'International Tables Vol C Tables 4.2.6.8 and 6.1.1.4'
Cl Cl 0.1484 0.1585 'International Tables Vol C Tables 4.2.6.8 and 6.1.1.4'
F F 0.0171 0.0103 'International Tables Vol C Tables 4.2.6.8 and 6.1.1.4'
Ir Ir -1.4442 7.9887 'International Tables Vol C Tables 4.2.6.8 and 6.1.1.4'
N N 0.0061 0.0033 'International Tables Vol C Tables 4.2.6.8 and 6.1.1.4'

loop_
_geom_angle_atom_site_label_1
_geom_angle_atom_site_label_2
_geom_angle_atom_site_label_3
_geom_angle
_geom_angle_site_symmetry_1
_geom_angle_site_symmetry_3
Cl1 Ir Cl1 85.32(9) . 3
N Ir Cl1 91.99(19) . .
N Ir Cl1 93.7(2) 3 .
N Ir Cl1 91.99(19) 3 3
N Ir Cl1 93.7(2) . 3
N Ir N 172.2(4) . 3
C1 Ir Cl1 172.4(3) . 3
C1 Ir Cl1 89.1(2) 3 3
C1 Ir Cl1 89.1(2) . .
C1 Ir Cl1 172.4(3) 3 .
C1 Ir N 93.5(3) 3 .
C1 Ir N 81.3(3) . .
C1 Ir N 93.5(3) . 3
C1 Ir N 81.3(3) 3 3
C1 Ir C1 96.9(4) 3 .
Ir Cl1 Ir 94.68(9) 2 .
C14 N Ir 114.8(6) . .
C18 N Ir 127.5(6) . .
C18 N C14 117.7(8) . .
C2 C1 Ir 127.7(7) . .
C2 C1 C13 117.7(8) . .
C13 C1 Ir 114.2(7) . .
C3 C2 C1 119.6(9) . .
C2 C3 C4 129.7(9) . .
C11 C3 C2 121.5(8) . .
C11 C3 C4 108.8(8) . .
C5 C4 C3 130.3(9) . .
C5 C4 C9 122.6(9) . .
C9 C4 C3 107.1(9) . .
C4 C5 C6 118.8(10) . .
C7 C6 C5 118.6(10) . .
C8 C7 C6 122.1(9) . .
C7 C8 C9 118.8(9) . .
C4 C9 C8 119.1(10) . .
C4 C9 C10 112.8(9) . .
C8 C9 C10 128.1(9) . .
C9 C10 C11 100.5(8) . .
C9 C10 C19 113.2(8) . .
C9 C10 C25 112.6(8) . .
C19 C10 C11 110.9(8) . .
C19 C10 C25 109.3(8) . .
C25 C10 C11 110.1(7) . .
C3 C11 C10 110.7(8) . .
C12 C11 C3 121.1(8) . .
C12 C11 C10 128.2(9) . .
C11 C12 C13 118.3(9) . .
C1 C13 C12 121.7(8) . .
C1 C13 C14 115.3(8) . .
C12 C13 C14 123.0(9) . .
N C14 C13 114.3(9) . .
N C14 C15 119.9(9) . .
C15 C14 C13 125.8(9) . .
C16 C15 C14 119.0(10) . .
F C16 C15 119.1(9) . .
F C16 C17 119.4(9) . .
C15 C16 C17 121.5(10) . .
C16 C17 C18 117.7(9) . .
N C18 C17 124.1(9) . .
C10 C19 C20 116.3(8) . .
C21 C20 C19 113.2(8) . .
C22 C21 C20 115.3(9) . .
C21 C22 C23 113.8(9) . .
C24 C23 C22 115.2(10) . .
C26 C25 C10 115.1(9) . .
C27 C26 C25 115.1(10) . .
C28 C27 C26 114.7(12) . .
C27 C28 C29 118.9(13) . .
C30 C29 C28 107.6(17) . .
C32 C31 C36 120.0 . .
C32 C31 Cl2 122.7(17) . .
C36 C31 Cl2 116.8(17) . .
C33 C32 C31 120.0 . .
C34 C33 C32 120.0 . .
C33 C34 C35 120.0 . .
C36 C35 C34 120.0 . .
C35 C36 C31 120.0 . .

loop_
_geom_bond_atom_site_label_1
_geom_bond_atom_site_label_2
_geom_bond_distance
_geom_bond_site_symmetry_2
Ir Cl1 2.4983(17) 3
Ir Cl1 2.4982(17) .
Ir N 2.016(7) 3
Ir N 2.016(7) .
Ir C1 1.977(8) 3
Ir C1 1.977(8) .
Cl1 Ir 2.4981(17) 2
F C16 1.344(11) .
N C14 1.374(11) .
N C18 1.357(11) .
C1 C2 1.422(12) .
C1 C13 1.405(13) .
C2 C3 1.388(12) .
C3 C4 1.487(12) .
C3 C11 1.378(12) .
C4 C5 1.368(13) .
C4 C9 1.378(12) .
C5 C6 1.406(12) .
C6 C7 1.394(13) .
C7 C8 1.373(14) .
C8 C9 1.401(12) .
C9 C10 1.502(13) .
C10 C11 1.537(12) .
C10 C19 1.526(13) .
C10 C25 1.535(13) .
C11 C12 1.375(12) .
C12 C13 1.419(12) .
C13 C14 1.437(12) .
C14 C15 1.412(13) .
C15 C16 1.360(13) .
C16 C17 1.367(13) .
C17 C18 1.363(13) .
C19 C20 1.545(13) .
C20 C21 1.525(13) .
C21 C22 1.483(13) .
C22 C23 1.523(14) .
C23 C24 1.509(15) .
C25 C26 1.511(13) .
C26 C27 1.516(15) .
C27 C28 1.505(16) .
C28 C29 1.514(14) .
C29 C30 1.490(15) .
C31 C32 1.3900 .
C31 C36 1.3900 .
C31 Cl2 1.66(2) .
C32 C33 1.3900 .
C33 C34 1.3900 .
C34 C35 1.3900 .
C35 C36 1.3900 .
